data_4509940
loop_
_publ_author_name
'Dey, Sanjoy Kumar'
'Saha, Rajat'
'Biswas, Susobhan'
'Layek, Animesh'
'Middya, Somnath'
'Steele, Ian M.'
'Fleck, Michel'
'Ray, Partha Pratim'
'Kumar, Sanjay'

_publ_section_title
;
 Tetrabromoterepthalic Acid in Designing Co-crystals and Salts:
 Modification of Optical Properties and Schottky Barrier Effect
;
_journal_issue 1
_journal_name_full 'Crystal Growth &amp; Design'
_journal_page_first 207
_journal_paper_doi 10.1021/cg4014009
_journal_volume 14
_journal_year 2014
_chemical_formula_sum 'C18 H14 Br4 N2 O6'
_chemical_formula_weight 673.91
_chemical_name_systematic ' ?'
_space_group_IT_number 2
_symmetry_cell_setting triclinic
_symmetry_space_group_name_Hall '-P 1'
_symmetry_space_group_name_H-M 'P -1'
_audit_creation_date 2013-03-17T22:37
_audit_creation_method 'from EXP file using GSAS2CIF'
_audit_update_record ' 2013-03-17T22:37  Initial CIF as created by GSAS2CIF'
_cell_angle_alpha 64.0531(10)
_cell_angle_beta 85.7704(13)
_cell_angle_gamma 73.6886(13)
_cell_formula_units_Z 1
_cell_length_a 6.4938(7)
_cell_length_b 9.2279(9)
_cell_length_c 9.9675(10)
_cell_measurement_temperature 293
_cell_volume 514.63(9)
_computing_structure_refinement GSAS
_diffrn_ambient_temperature 293
_diffrn_radiation_probe x-ray
_diffrn_radiation_wavelength 1.54184
_exptl_absorpt_correction_T_max 1.00000
_exptl_absorpt_correction_T_min 1.00000
_exptl_absorpt_process_details
;   GSAS Absorption/surface roughness correction: function number 0
 No correction is applied.
;
_pd_block_id 2013-03-17T22:37|AD7|ad7|bruker_d8
_pd_calc_method 'Rietveld Refinement'
_pd_instr_location ' ?'
_pd_meas_2theta_range_inc 0.02
_pd_meas_2theta_range_max 74.98
_pd_meas_2theta_range_min 5.0
_pd_meas_number_of_points 3500
_pd_phase_name 'from E:/AD7_Powder solution/GSAS/final.cif'
_pd_proc_2theta_range_inc 0.02
_pd_proc_2theta_range_max 74.98007
_pd_proc_2theta_range_min 5.00007
_pd_proc_info_datetime 2013-03-17T22:37:23
_pd_proc_info_excluded_regions ' ?'
_pd_proc_ls_background_function
;   GSAS Background function number 1 with 36 terms.
 Shifted Chebyshev function of 1st kind
      1:    12024.1     2:   -10886.4     3:    4684.97     4:   -933.377    
      5:    360.016     6:    51.3173     7:    1022.62     8:   -1288.34    
      9:    1939.97    10:   -1144.91    11:    413.608    12:    705.080    
     13:   -512.273    14:    373.791    15:    264.643    16:   -22.9647    
     17:    371.426    18:   -137.352    19:    129.500    20:    196.280    
     21:   -53.0444    22:    204.769    23:    59.4496    24:    88.4959    
     25:    128.032    26:   -13.3546    27:    30.1128    28:    125.778    
     29:   -113.234    30:    100.937    31:    43.9276    32:   -61.4709    
     33:    72.7079    34:   -45.8335    35:    47.6736    36:    9.91466    
;
_pd_proc_ls_peak_cutoff 0.00100
_pd_proc_ls_profile_function
;
 CW Profile function number 3 with  19 terms
 Pseudovoigt profile coefficients as parameterized in
 P. Thompson, D.E. Cox & J.B. Hastings (1987). J. Appl. Cryst.,20,79-83.
 Asymmetry correction of L.W. Finger, D.E. Cox & A. P. Jephcoat (1994).
 J. Appl. Cryst.,27,892-900.
 Peak tails are ignored  where the intensity is below 0.0010 times the peak
   Aniso. broadening axis   0.0   0.0   1.0
;
_pd_proc_ls_prof_R_factor 0.0274
_pd_proc_ls_prof_wR_expected 0.0086
_pd_proc_ls_prof_wR_factor 0.0404
_pd_proc_number_of_points 3500
_pd_spec_mounting ' ?'
_refine_ls_goodness_of_fit_all 4.80
_refine_ls_matrix_type full
_refine_ls_number_parameters 81
_refine_ls_number_restraints 35
_refine_ls_R_Fsqd_factor 0.15799
_refine_ls_shift/su_max 0.02
_refine_ls_shift/su_mean 0.00
_reflns_d_resolution_high 1.432
_reflns_d_resolution_low 8.948
_reflns_limit_h_max 4
_reflns_limit_h_min 0
_reflns_limit_k_max 6
_reflns_limit_k_min -5
_reflns_limit_l_max 7
_reflns_limit_l_min -6
_reflns_number_total 737
_cod_data_source_file cg4014009_si_004.cif
_cod_data_source_block 3_publ
_cod_depositor_comments
;
The following automatic conversions were performed:

'_geom_bond_publ_flag' value 'N' changed to 'n' according to
/usr/data/users/saulius/automatic-downloads/current/ACS/lib/dictionaries/cif_core.dic
dictionary named 'cif_core.dic' version 2.4.2 from 2011-04-26 (53
times).

'_geom_angle_publ_flag' value 'N' changed to 'n' according
to
/usr/data/users/saulius/automatic-downloads/current/ACS/lib/dictionaries/cif_core.dic
dictionary named 'cif_core.dic' version 2.4.2 from 2011-04-26 (31
time).

Automatic conversion script
Id: cif_fix_values 2281 2013-09-26 08:29:07Z andrius 
;
_cod_original_cell_volume 514.64(13)
_cod_database_code 4509940
_gsas_exptl_extinct_corr_t_min 1.00000
_gsas_exptl_extinct_corr_t_max 1.00000

loop_
_symmetry_equiv_pos_site_id
_symmetry_equiv_pos_as_xyz
1 +x,+y,+z
-1 -x,-y,-z

loop_
_atom_site_type_symbol
_atom_site_label
_atom_site_fract_x
_atom_site_fract_y
_atom_site_fract_z
_atom_site_occupancy
_atom_site_thermal_displace_type
_atom_site_U_iso_or_equiv
_atom_site_symmetry_multiplicity
Br Br1 0.3940(4) 0.07707(34) 0.28006(24) 1.0 Uiso 0.04 2
Br Br2 0.1703(5) 0.3197(4) 0.45568(28) 1.0 Uiso 0.04 2
O O1 0.3487(20) -0.3328(13) 0.4144(10) 1.0 Uiso 0.04 2
O O2 0.1246(22) -0.1598(14) 0.2177(10) 1.0 Uiso 0.04 2
C C2 0.0746(19) 0.1341(14) 0.4800(18) 1.0 Uiso 0.04 2
C C1 0.1638(17) 0.0351(18) 0.4041(11) 1.0 Uiso 0.04 2
C C3 0.0952(21) -0.1044(13) 0.4280(12) 1.0 Uiso 0.04 2
C C4 0.1953(20) -0.2094(12) 0.3475(8) 1.0 Uiso 0.04 2
N N1 0.385 0.4215 0.7595 1.0 Uiso 0.04 2
H H1 0.4804 0.402 0.7005 1.0 Uiso 0.06 2
C C5 0.2675 0.3166 0.827 1.0 Uiso 0.04 2
H H5 0.289 0.2222 0.8102 1.0 Uiso 0.06 2
C C7 0.0822 0.4829 0.9482 1.0 Uiso 0.04 2
C C8 0.2081 0.59 0.876 1.0 Uiso 0.04 2
H H8 0.1926 0.684 0.8924 1.0 Uiso 0.06 2
C C6 0.116 0.3443 0.9212 1.0 Uiso 0.04 2
H H6 0.0348 0.269 0.9676 1.0 Uiso 0.06 2
C C9 0.356 0.5577 0.78 1.0 Uiso 0.04 2
H H9 0.4368 0.6322 0.7294 1.0 Uiso 0.057 2
O O1W 0.2508 0.9064 0.9261 1.0 Uiso 0.04 2
H H1W1 0.1118 0.9756 0.8781 1.0 Uiso 0.06 2
H H2W1 0.1642 0.9035 1.0272 1.0 Uiso 0.06 2

loop_
_atom_type_symbol
_atom_type_number_in_cell
_atom_type_scat_dispersion_real
_atom_type_scat_dispersion_imag
_atom_type_scat_Cromer_Mann_a1
_atom_type_scat_Cromer_Mann_a2
_atom_type_scat_Cromer_Mann_a3
_atom_type_scat_Cromer_Mann_a4
_atom_type_scat_Cromer_Mann_b1
_atom_type_scat_Cromer_Mann_b2
_atom_type_scat_Cromer_Mann_b3
_atom_type_scat_Cromer_Mann_b4
_atom_type_scat_Cromer_Mann_c
_atom_type_scat_source
Br 4.0 0.000 0.000 17.1789 2.17230 5.23580 16.5796 5.63770 0.26090 3.98510 41.4328 2.95570 International_Tables_Vol_C
O 6.0 0.000 0.000 3.04850 13.2771 2.28680 5.70110 1.54630 0.32390 0.86700 32.9089 0.25080 International_Tables_Vol_C
C 18.0 0.000 0.000 2.31000 20.8439 1.02000 10.2075 1.58860 0.56870 0.86500 51.6512 0.21560 International_Tables_Vol_C
N 2.0 0.000 0.000 12.2126 0.00570 3.13220 9.89330 2.01250 28.9975 1.16630 0.58260 -11.529 International_Tables_Vol_C
H 14.0 0.000 0.000 0.49300 10.5109 0.32291 26.1257 0.14019 3.14236 0.04081 57.7997 0.00304 International_Tables_Vol_C

loop_
_geom_angle_atom_site_label_1
_geom_angle_atom_site_label_2
_geom_angle_atom_site_label_3
_geom_angle
_geom_angle_site_symmetry_1
_geom_angle_site_symmetry_3
_geom_angle_publ_flag
Br2 C2 C1 122.0(6) 1_555 1_555 n
Br2 C2 C3 116.6(8) 1_555 -1_556 n
C1 C2 C3 121.3(5) 1_555 -1_556 n
Br1 C1 C2 120.8(6) 1_555 1_555 n
Br1 C1 C3 118.2(7) 1_555 1_555 n
C2 C1 C3 120.8(4) 1_555 1_555 n
C2 C3 C1 117.7(6) -1_556 1_555 n
C2 C3 C4 122.5(8) -1_556 1_555 n
C1 C3 C4 119.7(6) 1_555 1_555 n
O1 C4 O2 126.1(6) 1_555 1_555 n
O1 C4 C3 116.5(6) 1_555 1_555 n
O2 C4 C3 117.3(6) 1_555 1_555 n
H1 N1 C5 119.838(5) 1_555 1_555 n
H1 N1 C9 119.3949(22) 1_555 1_555 n
C5 N1 C9 120.761(5) 1_555 1_555 n
N1 C5 H5 119.513(5) 1_555 1_555 n
N1 C5 C6 120.995(5) 1_555 1_555 n
H5 C5 C6 119.4910(23) 1_555 1_555 n
C7 C7 C8 120.915(5) -1_567 1_555 n
C7 C7 C6 121.9868(22) -1_567 1_555 n
C8 C7 C6 117.097(5) 1_555 1_555 n
C7 C8 H8 120.010(5) 1_555 1_555 n
C7 C8 C9 120.066(5) 1_555 1_555 n
H8 C8 C9 119.9243(24) 1_555 1_555 n
C5 C6 C7 120.4480(23) 1_555 1_555 n
C5 C6 H6 119.700(5) 1_555 1_555 n
C7 C6 H6 119.852(5) 1_555 1_555 n
N1 C9 C8 120.5931(22) 1_555 1_555 n
N1 C9 H9 119.839(5) 1_555 1_555 n
C8 C9 H9 119.567(5) 1_555 1_555 n
H1W1 O1W H2W1 81.694(6) 1_555 1_555 n

loop_
_geom_bond_atom_site_label_1
_geom_bond_atom_site_label_2
_geom_bond_distance
_geom_bond_site_symmetry_2
_geom_bond_publ_flag
Br1 Br2 3.3782(29) 1_555 n
Br1 C2 2.872(8) 1_555 n
Br1 C1 1.883(4) 1_555 n
Br1 C3 2.826(9) 1_555 n
Br2 Br1 3.3782(29) 1_555 n
Br2 C2 1.894(5) 1_555 n
Br2 C1 2.899(9) 1_555 n
Br2 C3 2.806(10) -1_556 n
O1 C4 1.237(5) 1_555 n
O2 C4 1.243(5) 1_555 n
C2 Br1 2.872(8) 1_555 n
C2 Br2 1.894(5) 1_555 n
C2 C1 1.409(5) 1_555 n
C2 C3 1.390(5) -1_556 n
C1 Br1 1.883(4) 1_555 n
C1 Br2 2.899(9) 1_555 n
C1 C2 1.409(5) 1_555 n
C1 C3 1.397(5) 1_555 n
C3 Br1 2.826(9) 1_555 n
C3 Br2 2.806(10) -1_556 n
C3 C2 1.390(5) -1_556 n
C3 C1 1.397(5) 1_555 n
C3 C4 1.501(5) 1_555 n
C4 O1 1.237(5) 1_555 n
C4 O2 1.243(5) 1_555 n
C4 C3 1.501(5) 1_555 n
N1 H1 0.85922(6) 1_555 n
N1 C5 1.31953(9) 1_555 n
N1 C9 1.32022(12) 1_555 n
H1 N1 0.85922(6) 1_555 n
C5 N1 1.31953(9) 1_555 n
C5 H5 0.92858(9) 1_555 n
C5 C6 1.35917(9) 1_555 n
H5 C5 0.92858(9) 1_555 n
C7 C7 1.49633(10) -1_567 n
C7 C8 1.38123(9) 1_555 n
C7 C6 1.37522(13) 1_555 n
C8 C7 1.38123(9) 1_555 n
C8 H8 0.92838(9) 1_555 n
C8 C9 1.37118(9) 1_555 n
H8 C8 0.92838(9) 1_555 n
C6 C5 1.35917(9) 1_555 n
C6 C7 1.37522(13) 1_555 n
C6 H6 0.92919(6) 1_555 n
H6 C6 0.92919(6) 1_555 n
C9 N1 1.32022(12) 1_555 n
C9 C8 1.37118(9) 1_555 n
C9 H9 0.92870(6) 1_555 n
H9 C9 0.92870(6) 1_555 n
O1W H1W1 0.96126(8) 1_555 n
O1W H2W1 1.11073(9) 1_555 n
H1W1 O1W 0.96126(8) 1_555 n
H2W1 O1W 1.11073(9) 1_555 n
